data_1557936
loop_
_publ_author_name
'Cametti, G.'
'Pacella, A.'
'Mura, F.'
'Rossi, M.'
'Ballirano, P.'

_publ_section_title
;
 New morphological, chemical, and structural data of wooly erionite-Na
 from Durkee, Oregon, U.S.A.
;
_journal_name_full 'American Mineralogist'
_journal_page_first 2155
_journal_page_last 2163
_journal_paper_doi 10.2138/am.2013.4474
_journal_volume 98
_journal_year 2013
_chemical_formula_sum 'Al7.66 H59.66 K1.99 Mg0.24 Na5.38 O101.92 Si28.34'
_chemical_name_common (Na5.38K1.99Mg0.24)[Al7.66Si28.34O72.09]29.83H2O
_chemical_name_mineral erionite-Na
_space_group_IT_number 194
_space_group_name_Hall '-P 6c 2c'
_space_group_name_H-M_alt 'P 63/m m c'
_cell_angle_alpha 90
_cell_angle_beta 90
_cell_angle_gamma 120
_cell_formula_units_Z 1
_cell_length_a 13.2357(5)
_cell_length_b 13.2357(5)
_cell_length_c 15.0652(6)
_cell_volume 2285.60(15)
_diffrn_ambient_pressure 100
_diffrn_ambient_temperature 298
_cod_data_source_file erionite-Na.cif
_cod_data_source_block erionite-Na
_cod_original_formula_sum 'Na5.38 K1.99 Mg0.24 Al7.66 Si28.34 O101.92 H59.66'
_cod_database_code 1557936

loop_
_space_group_symop_id
_space_group_symop_operation_xyz
1 x,y,z
2 -x,-y,-z
3 -y,x-y,z
4 y,-x+y,-z
5 -x+y,-x,z
6 x-y,x,-z
7 -x,-y,z+1/2
8 x,y,-z+1/2
9 y,-x+y,z+1/2
10 -y,x-y,-z+1/2
11 x-y,x,z+1/2
12 -x+y,-x,-z+1/2
13 y,x,-z
14 -y,-x,z
15 x-y,-y,-z
16 -x+y,y,z
17 -x,-x+y,-z
18 x,x-y,z
19 -y,-x,-z+1/2
20 y,x,z+1/2
21 -x+y,y,-z+1/2
22 x-y,-y,z+1/2
23 x,x-y,-z+1/2
24 -x,-x+y,z+1/2

loop_
_atom_site_label
_atom_site_occupancy
_atom_site_fract_x
_atom_site_fract_y
_atom_site_fract_z
_atom_site_adp_type
_atom_site_B_iso_or_equiv
_atom_site_type_symbol
T1Si 0.8200 0.2331(3) 0.0001(4) 0.10454(16) Biso 0.88(5) Si
T1Al 0.1800 0.2331(3) 0.0001(4) 0.10454(16) Biso 0.88(5) Al
T2Si 0.7300 0.0958(4) 0.4246(5) 0.250000 Biso 0.88(5) Si
T2Al 0.2700 0.0958(4) 0.4246(5) 0.250000 Biso 0.88(5) Al
O1 1.0 0.3483(5) 0.0239(5) 0.6604(5) Biso 1.34(13) O
O2 1.0 0.1005(4) 0.2010(8) 0.1269(7) Biso 1.34(13) O
O3 1.0 0.1270(3) 0.2540(6) 0.6402(8) Biso 1.39(19) O
O4 1.0 0.2634(6) 0.000000 0.000000 Biso 1.34(13) O
O5 1.0 0.2307(6) 0.4614(12) 0.250000 Biso 1.39(19) O
O6 1.0 0.4616(7) 0.9232(14) 0.250000 Biso 1.39(19) O
Ca1 0.112(29) 0.333333 0.666667 0.924(16) Biso 12.3(13) Mg
Ca2 0.806(23) 0.333333 0.666667 0.0893(15) Biso 12.3(13) Na
Ca3 0.44(3) 0.333333 0.666667 0.7068(28) Biso 12.3(13) Na
K1 1.0 0.000000 0.000000 0.250000 Biso 2.63(24) K
OW7 0.641(22) 0.2375(14) 0.475(3) 0.750000 Biso 5.0(3) O
OW8 0.404(17) 0.2565(18) 0.5130(36) 0.9674(28) Biso 9.9(6) O
OW9 0.239(18) 0.498(5) 0.996(10) 0.950(4) Biso 9.9(6) O
OW10 0.565(15) 0.4365(13) 0.8730(26) 0.6601(16) Biso 9.9(6) O
OW11 0.363(24) 0.2707(26) 0.5414(52) 0.647(4) Biso 9.9(6) O
OW12 0.704(23) 0.4365(13) 0.8730(26) 0.050(17) Biso 9.9(6) O
